data_7241343
loop_
_publ_author_name
'Zhang, Wei-Feng'
'Zhao, Jian-Qiang'
'Sun, Xing-Yu'
'Ma, Yue-Yu'
'Pan, Hong-Mei'
'Jing, Zhihong'
'Lei, Xiao-Wu'
'Yao, Qingxia'

_publ_section_title
;
 Tetrameric Cluster Assembled One-Dimensional Hybrid Lead Halides with
 Broadband Light Emission
;
_journal_name_full CrystEngComm
_journal_paper_doi 10.1039/D0CE01202E
_journal_year 2020
_chemical_formula_moiety C14N4H40Pb3Cl10
_chemical_formula_sum 'C14 H40 Cl10 N4 Pb3'
_chemical_formula_weight 1240.60
_space_group_IT_number 15
_space_group_name_Hall '-C 2yc'
_space_group_name_H-M_alt 'C 1 2/c 1'
_symmetry_cell_setting monoclinic
_symmetry_space_group_name_H-M 'C 1 2/c 1'
_atom_sites_solution_hydrogens geom
_atom_sites_solution_primary direct
_atom_sites_solution_secondary difmap
_audit_creation_method SHELXL-97
_audit_update_record
;
2020-07-26 deposited with the CCDC.	2020-10-01 downloaded from the CCDC.
;
_cell_angle_alpha 90.00
_cell_angle_beta 124.349(3)
_cell_angle_gamma 90.00
_cell_formula_units_Z 4
_cell_length_a 24.6238(17)
_cell_length_b 11.6554(8)
_cell_length_c 14.3516(10)
_cell_measurement_reflns_used 4872
_cell_measurement_temperature 296(2)
_cell_measurement_theta_max 27.98
_cell_measurement_theta_min 2.15
_cell_volume 3400.6(4)
_computing_cell_refinement 'Bruker SAINT'
_computing_data_collection 'Bruker APEX2'
_computing_data_reduction 'Bruker SAINT'
_computing_molecular_graphics 'Bruker SHELXTL'
_computing_publication_material 'Bruker SHELXTL'
_computing_structure_refinement 'SHELXL-97 (Sheldrick, 2008)'
_computing_structure_solution 'SHELXS-97 (Sheldrick, 2008)'
_diffrn_ambient_temperature 296(2)
_diffrn_measured_fraction_theta_full 0.995
_diffrn_measured_fraction_theta_max 0.995
_diffrn_measurement_device_type 'Bruker APEX-II CCD'
_diffrn_measurement_method 'phi and omega scans'
_diffrn_radiation_monochromator graphite
_diffrn_radiation_source 'fine-focus sealed tube'
_diffrn_radiation_type MoK\a
_diffrn_radiation_wavelength 0.71073
_diffrn_reflns_av_R_equivalents 0.0408
_diffrn_reflns_av_sigmaI/netI 0.0318
_diffrn_reflns_limit_h_max 32
_diffrn_reflns_limit_h_min -31
_diffrn_reflns_limit_k_max 15
_diffrn_reflns_limit_k_min -15
_diffrn_reflns_limit_l_max 18
_diffrn_reflns_limit_l_min -18
_diffrn_reflns_number 19969
_diffrn_reflns_theta_full 27.59
_diffrn_reflns_theta_max 27.59
_diffrn_reflns_theta_min 2.00
_exptl_absorpt_coefficient_mu 15.614
_exptl_absorpt_correction_T_max 0.3546
_exptl_absorpt_correction_T_min 0.1356
_exptl_absorpt_correction_type multi-scan
_exptl_absorpt_process_details 'SADABS; Bruker, 2000'
_exptl_crystal_colour colorless
_exptl_crystal_density_diffrn 2.423
_exptl_crystal_density_method 'not measured'
_exptl_crystal_description block
_exptl_crystal_F_000 2271
_exptl_crystal_size_max 0.15
_exptl_crystal_size_mid 0.13
_exptl_crystal_size_min 0.10
_refine_diff_density_max 0.648
_refine_diff_density_min -1.591
_refine_diff_density_rms 0.183
_refine_ls_extinction_method SHELXL
_refine_ls_goodness_of_fit_ref 1.060
_refine_ls_hydrogen_treatment mixed
_refine_ls_matrix_type full
_refine_ls_number_parameters 141
_refine_ls_number_reflns 3925
_refine_ls_number_restraints 0
_refine_ls_restrained_S_all 1.060
_refine_ls_R_factor_all 0.0317
_refine_ls_R_factor_gt 0.0242
_refine_ls_shift/su_max 0.002
_refine_ls_shift/su_mean 0.000
_refine_ls_structure_factor_coef Fsqd
_refine_ls_weighting_details 'calc w=1/[\s^2^(Fo^2^)+(0.0222P)^2^+4.6904P] where P=(Fo^2^+2Fc^2^)/3'
_refine_ls_weighting_scheme calc
_refine_ls_wR_factor_gt 0.0551
_refine_ls_wR_factor_ref 0.0575
_reflns_number_gt 3321
_reflns_number_total 3925
_reflns_threshold_expression >2sigma(I)
_cod_data_source_file d0ce01202e2.cif
_cod_data_source_block Com_4
_cod_depositor_comments
;
The following automatic conversions were performed:

data item '_exptl_absorpt_correction_type' value 'Multi-scan' was
changed to 'multi-scan' in accordance with the
/home/data/users/saulius/crontab/automatic-downloads/rss-feeds/RSC/lib/dictionaries/cif_core.dic
dictionary named 'cif_core.dic' version 2.4.2 last updated on
2011-04-26.

Automatic conversion script
Id: cif_fix_values 7556 2019-12-06 15:28:31Z antanas 
;
_cod_original_sg_symbol_H-M C2/c
_cod_database_code 7241343

loop_
_symmetry_equiv_pos_as_xyz
'x, y, z'
'-x, y, -z+1/2'
'x+1/2, y+1/2, z'
'-x+1/2, y+1/2, -z+1/2'
'-x, -y, -z'
'x, -y, z-1/2'
'-x+1/2, -y+1/2, -z'
'x+1/2, -y+1/2, z-1/2'

loop_
_atom_site_label
_atom_site_type_symbol
_atom_site_fract_x
_atom_site_fract_y
_atom_site_fract_z
_atom_site_U_iso_or_equiv
_atom_site_adp_type
_atom_site_occupancy
_atom_site_symmetry_multiplicity
_atom_site_calc_flag
_atom_site_refinement_flags
_atom_site_disorder_assembly
_atom_site_disorder_group
Pb1 Pb 0.0000 0.602303(17) 0.2500 0.02713(6) Uani 1 2 d S . .
Pb2 Pb -0.100546(7) 0.596446(13) 0.431538(13) 0.03003(6) Uani 1 1 d . . .
Cl1 Cl -0.21100(5) 0.54086(9) 0.22891(9) 0.0382(2) Uani 1 1 d . . .
Cl2 Cl -0.03660(6) 0.43402(10) 0.35184(10) 0.0405(3) Uani 1 1 d . . .
Cl3 Cl -0.03725(6) 0.76872(10) 0.35392(10) 0.0464(3) Uani 1 1 d . . .
Cl4 Cl -0.16968(7) 0.76177(11) 0.46900(11) 0.0520(3) Uani 1 1 d . . .
Cl5 Cl -0.12683(7) 0.42598(14) 0.53872(13) 0.0689(5) Uani 1 1 d . . .
N1 N -0.1705(2) 0.2962(3) 0.1897(3) 0.0492(10) Uani 1 1 d . . .
H1A H -0.1866 0.3611 0.1976 0.074 Uiso 1 1 calc . . .
H1B H -0.2011 0.2623 0.1252 0.074 Uiso 1 1 calc . . .
H1C H -0.1354 0.3117 0.1888 0.074 Uiso 1 1 calc . . .
N2 N -0.15705(17) -0.0824(3) 0.1702(3) 0.0283(7) Uani 1 1 d . . .
H2 H -0.1178 -0.0981 0.2360 0.034 Uiso 1 1 calc . . .
C1 C -0.1223(2) 0.1036(3) 0.2831(4) 0.0296(9) Uani 1 1 d . . .
C2 C -0.0600(2) 0.1203(4) 0.2845(4) 0.0391(11) Uani 1 1 d . . .
H2A H -0.0278 0.1617 0.3511 0.059 Uiso 1 1 calc . . .
H2B H -0.0707 0.1627 0.2188 0.059 Uiso 1 1 calc . . .
H2C H -0.0425 0.0467 0.2842 0.059 Uiso 1 1 calc . . .
C3 C -0.1758(2) 0.0386(3) 0.1788(3) 0.0283(9) Uani 1 1 d . . .
H3A H -0.2150 0.0359 0.1794 0.034 Uiso 1 1 calc . . .
H3B H -0.1867 0.0809 0.1122 0.034 Uiso 1 1 calc . . .
C4 C -0.1514(2) 0.2186(4) 0.2853(4) 0.0382(10) Uani 1 1 d . . .
H4A H -0.1898 0.2038 0.2861 0.046 Uiso 1 1 calc . . .
H4B H -0.1194 0.2578 0.3550 0.046 Uiso 1 1 calc . . .
C5 C -0.2053(3) -0.1680(4) 0.1580(5) 0.0649(17) Uani 1 1 d . . .
H5A H -0.1911 -0.2437 0.1545 0.097 Uiso 1 1 calc . . .
H5B H -0.2476 -0.1529 0.0899 0.097 Uiso 1 1 calc . . .
H5C H -0.2084 -0.1629 0.2216 0.097 Uiso 1 1 calc . . .
C6 C -0.1045(2) 0.0390(4) 0.3911(4) 0.0408(11) Uani 1 1 d . . .
H6A H -0.0706 0.0802 0.4564 0.061 Uiso 1 1 calc . . .
H6B H -0.0890 -0.0366 0.3910 0.061 Uiso 1 1 calc . . .
H6C H -0.1428 0.0333 0.3930 0.061 Uiso 1 1 calc . . .
C7 C -0.1473(4) -0.0943(5) 0.0772(5) 0.0693(19) Uani 1 1 d . . .
H7A H -0.1156 -0.0388 0.0870 0.104 Uiso 1 1 calc . . .
H7B H -0.1883 -0.0817 0.0060 0.104 Uiso 1 1 calc . . .
H7C H -0.1315 -0.1701 0.0786 0.104 Uiso 1 1 calc . . .

loop_
_atom_site_aniso_label
_atom_site_aniso_U_11
_atom_site_aniso_U_22
_atom_site_aniso_U_33
_atom_site_aniso_U_23
_atom_site_aniso_U_13
_atom_site_aniso_U_12
Pb1 0.02841(12) 0.02152(11) 0.03001(12) 0.000 0.01560(10) 0.000
Pb2 0.02658(10) 0.02779(10) 0.03427(10) 0.00268(6) 0.01629(8) 0.00205(6)
Cl1 0.0336(6) 0.0331(6) 0.0440(6) -0.0009(5) 0.0194(5) 0.0051(5)
Cl2 0.0349(6) 0.0303(6) 0.0516(7) -0.0004(5) 0.0216(5) -0.0077(5)
Cl3 0.0489(7) 0.0310(6) 0.0498(7) -0.0014(5) 0.0221(6) 0.0104(5)
Cl4 0.0532(8) 0.0496(8) 0.0542(8) -0.0080(6) 0.0310(7) 0.0079(6)
Cl5 0.0367(7) 0.0806(10) 0.0612(9) 0.0257(8) 0.0106(6) -0.0179(7)
N1 0.046(2) 0.026(2) 0.055(3) -0.0087(19) 0.016(2) 0.0077(18)
N2 0.036(2) 0.0193(17) 0.0245(16) 0.0001(13) 0.0140(15) 0.0021(14)
C1 0.030(2) 0.024(2) 0.039(2) -0.0059(17) 0.022(2) -0.0041(17)
C2 0.032(2) 0.034(2) 0.056(3) -0.003(2) 0.027(2) -0.0010(19)
C3 0.029(2) 0.0200(19) 0.035(2) 0.0001(17) 0.0181(19) 0.0036(16)
C4 0.042(3) 0.025(2) 0.055(3) -0.012(2) 0.032(2) -0.0059(19)
C5 0.041(3) 0.027(3) 0.098(5) 0.006(3) 0.022(3) -0.008(2)
C6 0.048(3) 0.040(3) 0.034(2) -0.012(2) 0.023(2) -0.009(2)
C7 0.123(6) 0.052(4) 0.050(3) 0.006(3) 0.059(4) 0.029(3)

loop_
_atom_type_symbol
_atom_type_description
_atom_type_scat_dispersion_real
_atom_type_scat_dispersion_imag
_atom_type_scat_source
C C 0.0033 0.0016 'International Tables Vol C Tables 4.2.6.8 and 6.1.1.4'
H H 0.0000 0.0000 'International Tables Vol C Tables 4.2.6.8 and 6.1.1.4'
Cl Cl 0.1484 0.1585 'International Tables Vol C Tables 4.2.6.8 and 6.1.1.4'
N N 0.0061 0.0033 'International Tables Vol C Tables 4.2.6.8 and 6.1.1.4'
Pb Pb -3.3944 10.1111 'International Tables Vol C Tables 4.2.6.8 and 6.1.1.4'

loop_
_geom_angle_atom_site_label_1
_geom_angle_atom_site_label_2
_geom_angle_atom_site_label_3
_geom_angle
_geom_angle_site_symmetry_1
_geom_angle_site_symmetry_3
_geom_angle_publ_flag
Cl2 Pb1 Cl2 94.07(5) . 2 ?
Cl2 Pb1 Cl5 89.57(5) . 6_565 ?
Cl2 Pb1 Cl5 81.50(4) 2 6_565 ?
Cl2 Pb1 Cl5 81.50(4) . 5_566 ?
Cl2 Pb1 Cl5 89.57(5) 2 5_566 ?
Cl5 Pb1 Cl5 166.91(7) 6_565 5_566 ?
Cl2 Pb1 Cl3 85.06(4) . . ?
Cl2 Pb1 Cl3 179.13(3) 2 . ?
Cl5 Pb1 Cl3 98.51(4) 6_565 . ?
Cl5 Pb1 Cl3 90.27(5) 5_566 . ?
Cl2 Pb1 Cl3 179.13(3) . 2 ?
Cl2 Pb1 Cl3 85.06(4) 2 2 ?
Cl5 Pb1 Cl3 90.28(5) 6_565 2 ?
Cl5 Pb1 Cl3 98.51(4) 5_566 2 ?
Cl3 Pb1 Cl3 95.81(5) . 2 ?
Cl2 Pb1 Pb2 90.84(2) . 6_565 ?
Cl2 Pb1 Pb2 43.31(2) 2 6_565 ?
Cl5 Pb1 Pb2 38.23(3) 6_565 6_565 ?
Cl5 Pb1 Pb2 131.78(4) 5_566 6_565 ?
Cl3 Pb1 Pb2 136.66(2) . 6_565 ?
Cl3 Pb1 Pb2 88.50(2) 2 6_565 ?
Cl2 Pb1 Pb2 43.31(2) . 5_566 ?
Cl2 Pb1 Pb2 90.84(2) 2 5_566 ?
Cl5 Pb1 Pb2 131.78(4) 6_565 5_566 ?
Cl5 Pb1 Pb2 38.23(3) 5_566 5_566 ?
Cl3 Pb1 Pb2 88.51(2) . 5_566 ?
Cl3 Pb1 Pb2 136.66(2) 2 5_566 ?
Pb2 Pb1 Pb2 116.928(8) 6_565 5_566 ?
Cl1 Pb2 Cl5 90.96(4) . . ?
Cl1 Pb2 Cl4 91.13(4) . . ?
Cl5 Pb2 Cl4 91.64(5) . . ?
Cl1 Pb2 Cl2 157.98(3) . 5_566 ?
Cl5 Pb2 Cl2 79.88(4) . 5_566 ?
Cl4 Pb2 Cl2 108.98(4) . 5_566 ?
Cl1 Pb2 Cl2 82.41(3) . . ?
Cl5 Pb2 Cl2 95.35(5) . . ?
Cl4 Pb2 Cl2 170.54(3) . . ?
Cl2 Pb2 Cl2 78.61(3) 5_566 . ?
Cl1 Pb2 Cl3 99.93(3) . . ?
Cl5 Pb2 Cl3 166.50(4) . . ?
Cl4 Pb2 Cl3 96.07(4) . . ?
Cl2 Pb2 Cl3 87.13(3) 5_566 . ?
Cl2 Pb2 Cl3 78.36(3) . . ?
Cl1 Pb2 Pb1 128.34(2) . 5_566 ?
Cl5 Pb2 Pb1 39.70(3) . 5_566 ?
Cl4 Pb2 Pb1 101.95(3) . 5_566 ?
Cl2 Pb2 Pb1 40.21(2) 5_566 5_566 ?
Cl2 Pb2 Pb1 87.50(2) . 5_566 ?
Cl3 Pb2 Pb1 127.33(2) . 5_566 ?
Pb1 Cl2 Pb2 96.48(3) . 5_566 ?
Pb1 Cl2 Pb2 98.19(4) . . ?
Pb2 Cl2 Pb2 101.39(3) 5_566 . ?
Pb1 Cl3 Pb2 96.92(4) . . ?
Pb2 Cl5 Pb1 102.07(4) . 5_566 ?
C4 N1 H1A 109.5 . . ?
C4 N1 H1B 109.5 . . ?
H1A N1 H1B 109.5 . . ?
C4 N1 H1C 109.5 . . ?
H1A N1 H1C 109.5 . . ?
H1B N1 H1C 109.5 . . ?
C5 N2 C7 110.7(4) . . ?
C5 N2 C3 112.1(3) . . ?
C7 N2 C3 111.8(3) . . ?
C5 N2 H2 107.3 . . ?
C7 N2 H2 107.3 . . ?
C3 N2 H2 107.3 . . ?
C3 C1 C4 107.5(3) . . ?
C3 C1 C2 112.3(3) . . ?
C4 C1 C2 111.4(3) . . ?
C3 C1 C6 110.0(3) . . ?
C4 C1 C6 106.1(3) . . ?
C2 C1 C6 109.4(4) . . ?
C1 C2 H2A 109.5 . . ?
C1 C2 H2B 109.5 . . ?
H2A C2 H2B 109.5 . . ?
C1 C2 H2C 109.5 . . ?
H2A C2 H2C 109.5 . . ?
H2B C2 H2C 109.5 . . ?
N2 C3 C1 114.2(3) . . ?
N2 C3 H3A 108.7 . . ?
C1 C3 H3A 108.7 . . ?
N2 C3 H3B 108.7 . . ?
C1 C3 H3B 108.7 . . ?
H3A C3 H3B 107.6 . . ?
N1 C4 C1 115.1(4) . . ?
N1 C4 H4A 108.5 . . ?
C1 C4 H4A 108.5 . . ?
N1 C4 H4B 108.5 . . ?
C1 C4 H4B 108.5 . . ?
H4A C4 H4B 107.5 . . ?
N2 C5 H5A 109.5 . . ?
N2 C5 H5B 109.5 . . ?
H5A C5 H5B 109.5 . . ?
N2 C5 H5C 109.5 . . ?
H5A C5 H5C 109.5 . . ?
H5B C5 H5C 109.5 . . ?
C1 C6 H6A 109.5 . . ?
C1 C6 H6B 109.5 . . ?
H6A C6 H6B 109.5 . . ?
C1 C6 H6C 109.5 . . ?
H6A C6 H6C 109.5 . . ?
H6B C6 H6C 109.5 . . ?
N2 C7 H7A 109.5 . . ?
N2 C7 H7B 109.5 . . ?
H7A C7 H7B 109.5 . . ?
N2 C7 H7C 109.5 . . ?
H7A C7 H7C 109.5 . . ?
H7B C7 H7C 109.5 . . ?

loop_
_geom_bond_atom_site_label_1
_geom_bond_atom_site_label_2
_geom_bond_distance
_geom_bond_site_symmetry_2
_geom_bond_publ_flag
Pb1 Cl2 2.8778(11) . ?
Pb1 Cl2 2.8778(11) 2 ?
Pb1 Cl5 2.8930(14) 6_565 ?
Pb1 Cl5 2.8930(14) 5_566 ?
Pb1 Cl3 2.8935(11) . ?
Pb1 Cl3 2.8935(11) 2 ?
Pb1 Pb2 4.4289(3) 6_565 ?
Pb1 Pb2 4.4289(3) 5_566 ?
Pb2 Cl1 2.7108(11) . ?
Pb2 Cl5 2.8028(14) . ?
Pb2 Cl4 2.8165(12) . ?
Pb2 Cl2 3.0574(12) 5_566 ?
Pb2 Cl2 3.0666(12) . ?
Pb2 Cl3 3.1082(13) . ?
Pb2 Pb1 4.4289(3) 5_566 ?
Cl2 Pb2 3.0574(12) 5_566 ?
Cl5 Pb1 2.8930(14) 5_566 ?
N1 C4 1.480(6) . ?
N1 H1A 0.8900 . ?
N1 H1B 0.8900 . ?
N1 H1C 0.8900 . ?
N2 C5 1.484(6) . ?
N2 C7 1.491(6) . ?
N2 C3 1.511(5) . ?
N2 H2 0.9100 . ?
C1 C3 1.524(6) . ?
C1 C4 1.528(5) . ?
C1 C2 1.535(6) . ?
C1 C6 1.547(6) . ?
C2 H2A 0.9600 . ?
C2 H2B 0.9600 . ?
C2 H2C 0.9600 . ?
C3 H3A 0.9700 . ?
C3 H3B 0.9700 . ?
C4 H4A 0.9700 . ?
C4 H4B 0.9700 . ?
C5 H5A 0.9600 . ?
C5 H5B 0.9600 . ?
C5 H5C 0.9600 . ?
C6 H6A 0.9600 . ?
C6 H6B 0.9600 . ?
C6 H6C 0.9600 . ?
C7 H7A 0.9600 . ?
C7 H7B 0.9600 . ?
C7 H7C 0.9600 . ?
